data_2235225
loop_
_publ_author_name
'Han\'ikov\'a, Jaroslava'
'Kuch\'ar, Juraj'
'Tr\'avn\'i\<cek, Zden\<ek'
'\<Cern\'ak, Juraj'

_publ_section_title
;
 Di-\m-hydroxido-bis[hemiaqua(<i>N</i>,<i>N</i>,<i>N</i>',<i>N</i>'-tetramethylethane-1,2-diamine)copper(II)]
 bis(tetrafluoridoborate)
;
_journal_coeditor_code RZ2749
_journal_issue 6
_journal_name_full 'Acta Crystallographica Section E'
_journal_page_first m784
_journal_paper_doi 10.1107/S1600536812021836
_journal_volume 68
_journal_year 2012
_chemical_formula_iupac '[Cu2 (O H)2 (C6 H16 N2)2 (H2 O)] (B F4)2'
_chemical_formula_moiety 'C12 H36 Cu2 N4 O3 2+, 2(B F4 -)'
_chemical_formula_sum 'C12 H36 B2 Cu2 F8 N4 O3'
_chemical_formula_weight 585.32
_chemical_name_systematic
;
Di-\m-hydroxido-bis[hemiaqua(<i>N</i>,<i>N</i>,<i>N</i>',<i>N</i>'-
tetramethylethane-1,2-diamine)copper(II)] bis(tetrafluoridoborate)
;
_space_group_IT_number 14
_symmetry_cell_setting monoclinic
_symmetry_space_group_name_Hall '-P 2ybc'
_symmetry_space_group_name_H-M 'P 1 21/c 1'
_atom_sites_solution_hydrogens geom
_atom_sites_solution_primary direct
_atom_sites_solution_secondary difmap
_audit_creation_method SHELXL-97
_cell_angle_alpha 90.00
_cell_angle_beta 109.174(4)
_cell_angle_gamma 90.00
_cell_formula_units_Z 2
_cell_length_a 7.5878(3)
_cell_length_b 14.7081(3)
_cell_length_c 11.4164(3)
_cell_measurement_reflns_used 3802
_cell_measurement_temperature 103(2)
_cell_measurement_theta_max 31.85
_cell_measurement_theta_min 2.77
_cell_volume 1203.41(7)
_computing_cell_refinement
;
<i>CrysAlis PRO</i> (Oxford Diffraction, 2009)
;
_computing_data_collection
;
<i>CrysAlis PRO</i> (Oxford Diffraction, 2009)
;
_computing_data_reduction
;
<i>CrysAlis PRO</i> (Oxford Diffraction, 2009)
;
_computing_molecular_graphics 'DIAMOND (Crystal Impact, 2007)'
_computing_publication_material 'SHELXL97 (Sheldrick, 2008)'
_computing_structure_refinement 'SHELXL97 (Sheldrick, 2008)'
_computing_structure_solution 'SHELXS97 (Sheldrick, 2008)'
_diffrn_ambient_temperature 103(2)
_diffrn_detector_area_resol_mean 8.3438
_diffrn_measured_fraction_theta_full 1.000
_diffrn_measured_fraction_theta_max 1.000
_diffrn_measurement_device_type 'Oxford Diffraction Xcalibur Sapphire2'
_diffrn_measurement_method '\w scans'
_diffrn_radiation_monochromator graphite
_diffrn_radiation_source 'fine-focus sealed tube'
_diffrn_radiation_type MoK\a
_diffrn_radiation_wavelength 0.71073
_diffrn_reflns_av_R_equivalents 0.0174
_diffrn_reflns_av_sigmaI/netI 0.0131
_diffrn_reflns_limit_h_max 6
_diffrn_reflns_limit_h_min -9
_diffrn_reflns_limit_k_max 17
_diffrn_reflns_limit_k_min -17
_diffrn_reflns_limit_l_max 13
_diffrn_reflns_limit_l_min -12
_diffrn_reflns_number 9405
_diffrn_reflns_theta_full 25.00
_diffrn_reflns_theta_max 25.00
_diffrn_reflns_theta_min 2.77
_exptl_absorpt_coefficient_mu 1.848
_exptl_absorpt_correction_T_max 0.630
_exptl_absorpt_correction_T_min 0.475
_exptl_absorpt_correction_type numerical
_exptl_absorpt_process_details
;
[Clark & Reid (1995) in <i>CrysAlis PRO</i> (Oxford Diffraction,
2009)]
;
_exptl_crystal_colour blue
_exptl_crystal_density_diffrn 1.615
_exptl_crystal_density_method 'not measured'
_exptl_crystal_description prism
_exptl_crystal_F_000 600
_exptl_crystal_size_max 0.45
_exptl_crystal_size_mid 0.34
_exptl_crystal_size_min 0.25
_refine_diff_density_max 1.014
_refine_diff_density_min -0.613
_refine_ls_extinction_method none
_refine_ls_goodness_of_fit_ref 1.121
_refine_ls_hydrogen_treatment constr
_refine_ls_matrix_type full
_refine_ls_number_parameters 168
_refine_ls_number_reflns 2118
_refine_ls_number_restraints 1
_refine_ls_restrained_S_all 1.121
_refine_ls_R_factor_all 0.0527
_refine_ls_R_factor_gt 0.0461
_refine_ls_shift/su_max 0.000
_refine_ls_shift/su_mean 0.000
_refine_ls_structure_factor_coef Fsqd
_refine_ls_weighting_details 'calc w=1/[\s^2^(Fo^2^)+(0.0802P)^2^+2.3095P] where P=(Fo^2^+2Fc^2^)/3'
_refine_ls_weighting_scheme calc
_refine_ls_wR_factor_gt 0.1282
_refine_ls_wR_factor_ref 0.1425
_reflns_number_gt 1916
_reflns_number_total 2118
_reflns_threshold_expression I>2sigma(I)
_cod_data_source_file rz2749.cif
_cod_data_source_block I
_cod_original_cell_volume 1203.41(6)
_cod_original_sg_symbol_H-M 'P 21/c'
_cod_database_code 2235225
_cod_database_fobs_code 2235225

loop_
_symmetry_equiv_pos_as_xyz
'x, y, z'
'-x, y+1/2, -z+1/2'
'-x, -y, -z'
'x, -y-1/2, z-1/2'

loop_
_atom_site_type_symbol
_atom_site_label
_atom_site_fract_x
_atom_site_fract_y
_atom_site_fract_z
_atom_site_U_iso_or_equiv
_atom_site_adp_type
_atom_site_calc_flag
_atom_site_refinement_flags
_atom_site_occupancy
_atom_site_disorder_assembly
_atom_site_disorder_group
Cu Cu1 0.99395(7) 0.44147(3) 0.10450(4) 0.0366(2) Uani d . 1 . .
O O1 1.1407(5) 0.5349(2) 0.0666(3) 0.0549(9) Uani d . 1 . .
H H1O1 1.2395 0.5509 0.1238 0.066 Uiso d R 1 . .
N N1 0.8191(5) 0.3470(2) 0.1312(3) 0.0327(7) Uani d . 1 . .
N N2 1.1260(5) 0.4391(2) 0.2902(3) 0.0314(7) Uani d . 1 . .
C C1 0.9128(7) 0.3110(3) 0.2589(4) 0.0415(10) Uani d . 1 . .
H H1A 0.8201 0.2802 0.2892 0.050 Uiso calc R 1 . .
H H1B 1.0090 0.2659 0.2574 0.050 Uiso calc R 1 . .
C C2 1.0012(6) 0.3876(3) 0.3435(4) 0.0409(10) Uani d . 1 . .
H H2A 0.9036 0.4284 0.3536 0.049 Uiso calc R 1 . .
H H2B 1.0744 0.3635 0.4261 0.049 Uiso calc R 1 . .
C C3 0.7852(7) 0.2687(3) 0.0449(4) 0.0439(10) Uani d . 1 . .
H H3A 0.6988 0.2261 0.0637 0.066 Uiso calc R 1 . .
H H3B 0.9035 0.2378 0.0545 0.066 Uiso calc R 1 . .
H H3C 0.7308 0.2904 -0.0406 0.066 Uiso calc R 1 . .
C C4 0.6393(7) 0.3896(3) 0.1180(4) 0.0477(11) Uani d . 1 . .
H H4A 0.5790 0.4079 0.0315 0.072 Uiso calc R 1 . .
H H4B 0.6593 0.4433 0.1716 0.072 Uiso calc R 1 . .
H H4C 0.5594 0.3462 0.1420 0.072 Uiso calc R 1 . .
C C5 1.3102(6) 0.3950(3) 0.3208(4) 0.0418(10) Uani d . 1 . .
H H5A 1.3692 0.3928 0.4110 0.063 Uiso calc R 1 . .
H H5B 1.3892 0.4299 0.2842 0.063 Uiso calc R 1 . .
H H5C 1.2947 0.3331 0.2873 0.063 Uiso calc R 1 . .
C C6 1.1527(6) 0.5319(3) 0.3457(4) 0.0443(10) Uani d . 1 . .
H H6A 1.0323 0.5634 0.3223 0.066 Uiso calc R 1 . .
H H6B 1.2393 0.5662 0.3149 0.066 Uiso calc R 1 . .
H H6C 1.2041 0.5271 0.4362 0.066 Uiso calc R 1 . .
O O2 1.1575(9) 0.3292(5) 0.0210(6) 0.0530(17) Uani d P 0.50 . .
H H1O2 1.1982 0.3370 -0.0410 0.079 Uiso d PR 0.50 . .
H H2O2 1.2127 0.2821 0.0596 0.079 Uiso d PR 0.50 . .
B B1 0.3609(3) 0.36611(14) -0.2852(2) 0.0427(11) Uani d . 1 . .
F F1 0.3327(3) 0.44656(14) -0.3535(2) 0.0314(13) Uani d PR 0.598(9) A 1
F F2 0.2736(3) 0.29431(14) -0.3627(2) 0.073(2) Uani d PR 0.598(9) A 1
F F3 0.5517(3) 0.34845(14) -0.2352(2) 0.0541(16) Uani d PR 0.598(9) A 1
F F4 0.2853(3) 0.37442(14) -0.1896(2) 0.063(2) Uani d PR 0.598(9) A 1
F F5 0.2794(3) 0.43234(14) -0.3741(2) 0.046(4) Uani d PR 0.269(6) A 2
F F6 0.2286(3) 0.33315(14) -0.2353(2) 0.118(9) Uani d PR 0.269(6) A 2
F F7 0.4266(3) 0.29504(14) -0.3404(2) 0.114(7) Uani d PR 0.269(6) A 2
F F8 0.5095(3) 0.40444(14) -0.1910(2) 0.057(3) Uani d PR 0.269(6) A 2
F F9 0.2163(3) 0.32255(14) -0.3763(2) 0.103(14) Uiso d PR 0.134(8) A 3
F F10 0.5273(3) 0.31908(14) -0.2676(2) 0.046(7) Uiso d PR 0.134(8) A 3
F F11 0.3789(3) 0.45493(14) -0.3227(2) 0.024(6) Uiso d PR 0.134(8) A 3
F F12 0.3210(3) 0.36779(14) -0.1743(2) 0.067(10) Uiso d PR 0.134(8) A 3

loop_
_atom_site_aniso_label
_atom_site_aniso_U_11
_atom_site_aniso_U_22
_atom_site_aniso_U_33
_atom_site_aniso_U_12
_atom_site_aniso_U_13
_atom_site_aniso_U_23
Cu1 0.0540(4) 0.0325(3) 0.0289(3) -0.0106(2) 0.0212(2) 0.00740(18)
O1 0.082(2) 0.0584(19) 0.0257(15) -0.0393(18) 0.0190(15) 0.0040(14)
N1 0.0516(19) 0.0269(16) 0.0236(15) -0.0095(14) 0.0178(14) -0.0008(13)
N2 0.0404(17) 0.0258(17) 0.0333(17) -0.0060(13) 0.0193(14) 0.0025(12)
C1 0.061(3) 0.037(2) 0.030(2) -0.0131(19) 0.0200(19) 0.0049(17)
C2 0.049(2) 0.048(2) 0.0278(19) -0.015(2) 0.0164(17) 0.0039(18)
C3 0.067(3) 0.028(2) 0.038(2) -0.0014(19) 0.019(2) -0.0051(17)
C4 0.064(3) 0.039(2) 0.051(3) -0.007(2) 0.034(2) -0.011(2)
C5 0.045(2) 0.038(2) 0.044(2) -0.0001(18) 0.0163(19) -0.0053(19)
C6 0.056(3) 0.032(2) 0.046(2) -0.0030(19) 0.018(2) -0.0064(19)
O2 0.058(4) 0.077(5) 0.038(3) 0.004(3) 0.034(3) -0.006(3)
B1 0.035(2) 0.040(3) 0.044(3) 0.004(2) 0.000(2) 0.006(2)
F1 0.028(2) 0.026(2) 0.024(2) -0.007(2) -0.013(2) -0.0041(18)
F2 0.088(4) 0.046(3) 0.057(3) -0.019(3) -0.013(3) 0.005(2)
F3 0.040(3) 0.052(3) 0.060(3) 0.013(2) 0.003(2) 0.011(3)
F4 0.065(3) 0.085(5) 0.051(3) 0.007(3) 0.033(3) 0.029(3)
F5 0.041(6) 0.042(6) 0.037(6) -0.005(5) -0.010(5) -0.003(4)
F6 0.059(8) 0.043(8) 0.26(3) 0.002(6) 0.067(12) 0.022(11)
F7 0.042(7) 0.060(8) 0.24(2) -0.005(6) 0.046(10) -0.061(11)
F8 0.039(5) 0.084(9) 0.041(6) 0.006(6) 0.001(4) 0.004(6)

loop_
_atom_type_symbol
_atom_type_description
_atom_type_scat_dispersion_real
_atom_type_scat_dispersion_imag
_atom_type_scat_source
C C 0.0033 0.0016 'International Tables Vol C Tables 4.2.6.8 and 6.1.1.4'
H H 0.0000 0.0000 'International Tables Vol C Tables 4.2.6.8 and 6.1.1.4'
B B 0.0013 0.0007 'International Tables Vol C Tables 4.2.6.8 and 6.1.1.4'
Cu Cu 0.3201 1.2651 'International Tables Vol C Tables 4.2.6.8 and 6.1.1.4'
F F 0.0171 0.0103 'International Tables Vol C Tables 4.2.6.8 and 6.1.1.4'
N N 0.0061 0.0033 'International Tables Vol C Tables 4.2.6.8 and 6.1.1.4'
O O 0.0106 0.0060 'International Tables Vol C Tables 4.2.6.8 and 6.1.1.4'

loop_
_geom_angle_atom_site_label_1
_geom_angle_atom_site_label_2
_geom_angle_atom_site_label_3
_geom_angle_site_symmetry_1
_geom_angle_site_symmetry_3
_geom_angle
O1 Cu1 O1 . 3_765 78.06(15)
O1 Cu1 N1 . . 174.71(14)
O1 Cu1 N1 3_765 . 97.06(13)
O1 Cu1 N2 . . 97.18(13)
O1 Cu1 N2 3_765 . 170.09(14)
N1 Cu1 N2 . . 87.33(12)
O1 Cu1 O2 . . 89.4(2)
O1 Cu1 O2 3_765 . 83.9(2)
N1 Cu1 O2 . . 92.11(19)
N2 Cu1 O2 . . 104.89(18)
O1 Cu1 Cu1 . 3_765 39.16(10)
O1 Cu1 Cu1 3_765 3_765 38.90(9)
N1 Cu1 Cu1 . 3_765 135.92(9)
N2 Cu1 Cu1 . 3_765 135.73(9)
O2 Cu1 Cu1 . 3_765 85.68(16)
Cu1 O1 Cu1 . 3_765 101.94(15)
Cu1 O1 H1O1 . . 117.4
Cu1 O1 H1O1 3_765 . 140.6
C4 N1 C3 . . 108.2(3)
C4 N1 C1 . . 112.5(3)
C3 N1 C1 . . 107.2(3)
C4 N1 Cu1 . . 109.1(3)
C3 N1 Cu1 . . 114.5(3)
C1 N1 Cu1 . . 105.5(2)
C5 N2 C2 . . 111.1(3)
C5 N2 C6 . . 108.4(3)
C2 N2 C6 . . 108.0(3)
C5 N2 Cu1 . . 111.1(3)
C2 N2 Cu1 . . 105.9(2)
C6 N2 Cu1 . . 112.3(3)
C2 C1 N1 . . 109.4(3)
C2 C1 H1A . . 109.8
N1 C1 H1A . . 109.8
C2 C1 H1B . . 109.8
N1 C1 H1B . . 109.8
H1A C1 H1B . . 108.2
N2 C2 C1 . . 109.3(3)
N2 C2 H2A . . 109.8
C1 C2 H2A . . 109.8
N2 C2 H2B . . 109.8
C1 C2 H2B . . 109.8
H2A C2 H2B . . 108.3
N1 C3 H3A . . 109.5
N1 C3 H3B . . 109.5
H3A C3 H3B . . 109.5
N1 C3 H3C . . 109.5
H3A C3 H3C . . 109.5
H3B C3 H3C . . 109.5
N1 C4 H4A . . 109.5
N1 C4 H4B . . 109.5
H4A C4 H4B . . 109.5
N1 C4 H4C . . 109.5
H4A C4 H4C . . 109.5
H4B C4 H4C . . 109.5
N2 C5 H5A . . 109.5
N2 C5 H5B . . 109.5
H5A C5 H5B . . 109.5
N2 C5 H5C . . 109.5
H5A C5 H5C . . 109.5
H5B C5 H5C . . 109.5
N2 C6 H6A . . 109.5
N2 C6 H6B . . 109.5
H6A C6 H6B . . 109.5
N2 C6 H6C . . 109.5
H6A C6 H6C . . 109.5
H6B C6 H6C . . 109.5
Cu1 O2 H1O2 . . 126.3
Cu1 O2 H2O2 . . 125.0
H1O2 O2 H2O2 . . 106.4
F7 B1 F6 . . 109.6
F1 B1 F3 . . 109.6
F11 B1 F10 . . 109.5
F1 B1 F4 . . 109.6
F3 B1 F4 . . 109.5
F11 B1 F12 . . 109.5
F10 B1 F12 . . 109.5
F11 B1 F9 . . 109.5
F10 B1 F9 . . 109.5
F12 B1 F9 . . 109.4
F7 B1 F5 . . 109.5
F6 B1 F5 . . 109.5
F7 B1 F8 . . 109.4
F6 B1 F8 . . 109.5
F5 B1 F8 . . 109.3
F1 B1 F2 . . 109.5
F3 B1 F2 . . 109.3
F4 B1 F2 . . 109.3

loop_
_geom_bond_atom_site_label_1
_geom_bond_atom_site_label_2
_geom_bond_site_symmetry_2
_geom_bond_distance
Cu1 O1 . 1.905(3)
Cu1 O1 3_765 1.916(3)
Cu1 N1 . 2.013(3)
Cu1 N2 . 2.026(3)
Cu1 O2 . 2.440(6)
Cu1 Cu1 3_765 2.9683(8)
O1 Cu1 3_765 1.916(3)
O1 H1O1 . 0.8499
N1 C4 . 1.463(6)
N1 C3 . 1.482(5)
N1 C1 . 1.493(5)
N2 C5 . 1.475(5)
N2 C2 . 1.489(5)
N2 C6 . 1.491(5)
C1 C2 . 1.492(6)
C1 H1A . 0.9900
C1 H1B . 0.9900
C2 H2A . 0.9900
C2 H2B . 0.9900
C3 H3A . 0.9800
C3 H3B . 0.9800
C3 H3C . 0.9800
C4 H4A . 0.9800
C4 H4B . 0.9800
C4 H4C . 0.9800
C5 H5A . 0.9800
C5 H5B . 0.9800
C5 H5C . 0.9800
C6 H6A . 0.9800
C6 H6B . 0.9800
C6 H6C . 0.9800
O2 H1O2 . 0.8678
O2 H2O2 . 0.8533
B1 F1 . 1.3940
B1 F7 . 1.3942
B1 F6 . 1.3942
B1 F3 . 1.3950
B1 F11 . 1.3950
B1 F10 . 1.3950
B1 F4 . 1.3953
B1 F12 . 1.3954
B1 F9 . 1.3956
B1 F5 . 1.3960
B1 F8 . 1.3964
B1 F2 . 1.3969

loop_
_geom_hbond_atom_site_label_D
_geom_hbond_atom_site_label_H
_geom_hbond_atom_site_label_A
_geom_hbond_site_symmetry_A
_geom_hbond_distance_DH
_geom_hbond_distance_HA
_geom_hbond_distance_DA
_geom_hbond_angle_DHA
O1 H1O1 F8 3_765 0.85 1.92 2.717(4) 155.6
O1 H1O1 F3 3_765 0.85 2.23 3.024(4) 154.5
O2 H1O2 F12 1_655 0.87 2.08 2.942(6) 172.4
O2 H1O2 F4 1_655 0.87 2.09 2.949(6) 172.1
O2 H1O2 F6 1_655 0.87 2.31 3.146(6) 163.1
O2 H2O2 F2 4_666 0.85 1.41 2.251(8) 167.0
O2 H2O2 F9 4_666 0.85 1.70 2.491(8) 153.2
O2 H2O2 F7 4_666 0.85 2.00 2.808(8) 157.4

loop_
_geom_torsion_atom_site_label_1
_geom_torsion_atom_site_label_2
_geom_torsion_atom_site_label_3
_geom_torsion_atom_site_label_4
_geom_torsion_site_symmetry_1
_geom_torsion_site_symmetry_4
_geom_torsion
O1 Cu1 O1 Cu1 3_765 3_765 0.0
N2 Cu1 O1 Cu1 . 3_765 -171.19(16)
O2 Cu1 O1 Cu1 . 3_765 83.9(2)
O1 Cu1 N1 C4 3_765 . -65.4(3)
N2 Cu1 N1 C4 . . 105.7(3)
O2 Cu1 N1 C4 . . -149.5(3)
Cu1 Cu1 N1 C4 3_765 . -63.6(3)
O1 Cu1 N1 C3 3_765 . 55.9(3)
N2 Cu1 N1 C3 . . -133.0(3)
O2 Cu1 N1 C3 . . -28.2(3)
Cu1 Cu1 N1 C3 3_765 . 57.8(3)
O1 Cu1 N1 C1 3_765 . 173.6(3)
N2 Cu1 N1 C1 . . -15.3(3)
O2 Cu1 N1 C1 . . 89.5(3)
Cu1 Cu1 N1 C1 3_765 . 175.4(2)
O1 Cu1 N2 C5 . . -74.1(3)
N1 Cu1 N2 C5 . . 108.7(3)
O2 Cu1 N2 C5 . . 17.2(3)
Cu1 Cu1 N2 C5 3_765 . -82.1(3)
O1 Cu1 N2 C2 . . 165.2(3)
N1 Cu1 N2 C2 . . -12.1(3)
O2 Cu1 N2 C2 . . -103.5(3)
Cu1 Cu1 N2 C2 3_765 . 157.2(2)
O1 Cu1 N2 C6 . . 47.5(3)
N1 Cu1 N2 C6 . . -129.7(3)
O2 Cu1 N2 C6 . . 138.8(3)
Cu1 Cu1 N2 C6 3_765 . 39.5(3)
C4 N1 C1 C2 . . -78.2(4)
C3 N1 C1 C2 . . 163.0(4)
Cu1 N1 C1 C2 . . 40.6(4)
C5 N2 C2 C1 . . -83.0(4)
C6 N2 C2 C1 . . 158.3(4)
Cu1 N2 C2 C1 . . 37.7(4)
N1 C1 C2 N2 . . -53.7(5)
